data_1552192
loop_
_publ_author_name
'Palumbo, Chad T.'
'Barluzzi, Luciano'
'Scopelliti, Rosario'
'Zivkovic, Ivica'
'Fabrizio, Alberto'
'Corminboeuf, Cl\'emence'
'Mazzanti, Marinella'

_publ_section_title
;
 Tuning the structure, reactivity and magnetic communication of
 nitride-bridged uranium complexes with the ancillary ligands
;
_journal_name_full 'Chemical Science'
_journal_paper_doi 10.1039/C9SC02149C
_journal_year 2019
_chemical_absolute_configuration rmad
_chemical_formula_moiety 'C72 H162 N O24 Si6 U2, C16 H36 N'
_chemical_formula_sum 'C88 H198 N2 O24 Si6 U2'
_chemical_formula_weight 2313.07
_space_group_crystal_system monoclinic
_space_group_IT_number 5
_space_group_name_Hall 'I 2y'
_space_group_name_H-M_alt 'I 1 2 1'
_symmetry_space_group_name_Hall 'I 2y'
_symmetry_space_group_name_H-M 'I 1 2 1'
_atom_sites_solution_hydrogens geom
_atom_sites_solution_primary dual
_atom_sites_solution_secondary difmap
_audit_creation_method SHELXL-2018/3
_audit_update_record
;
2019-04-30 deposited with the CCDC.    2019-08-07 downloaded from the CCDC.
;
_cell_angle_alpha 90
_cell_angle_beta 99.031(3)
_cell_angle_gamma 90
_cell_formula_units_Z 2
_cell_length_a 14.2946(4)
_cell_length_b 16.3627(3)
_cell_length_c 25.1526(6)
_cell_measurement_reflns_used 23049
_cell_measurement_temperature 100(2)
_cell_measurement_theta_max 28.2050
_cell_measurement_theta_min 2.7480
_cell_volume 5810.2(2)
_computing_cell_refinement 'CrysAlisPro 1.171.39.46 (Rigaku OD, 2018)'
_computing_data_collection 'CrysAlisPro 1.171.39.46 (Rigaku OD, 2018)'
_computing_data_reduction 'CrysAlisPro 1.171.39.46 (Rigaku OD, 2018)'
_computing_molecular_graphics 'Mercury 4.1.0 (CCDC, 2019)'
_computing_publication_material 'CIFTab (Sheldrick, 2015)'
_computing_structure_refinement 'SHELXL-2018/3 (Sheldrick, 2018)'
_computing_structure_solution 'SHELXT (Sheldrick, 2015)'
_diffrn_ambient_environment N~2~
_diffrn_ambient_temperature 100(2)
_diffrn_detector 'CCD plate'
_diffrn_detector_area_resol_mean 5.2817
_diffrn_detector_type AtlasS2
_diffrn_measured_fraction_theta_full 0.999
_diffrn_measured_fraction_theta_max 0.999
_diffrn_measurement_details
;
List of Runs (angles in degrees, time in seconds):

  # Type    Start    End  Width  t~exp~   \w     \q     \k     \f   Frames
#--------------------------------------------------------------------------
  1  \w     34.00  60.00   1.00   35.03    --   19.91-178.00 120.00   26
  2  \w     -8.00  93.00   1.00   35.03    --   19.91  57.00 150.00  101
  3  \w    -13.00  96.00   1.00   35.03    --   19.91  77.00   0.00  109
  4  \w    -51.00  46.00   1.00   35.03    --   19.91 -57.00-120.00   97
  5  \w     35.00  81.00   1.00   35.03    --   19.91 178.00 -90.00   46
  6  \w      5.00  93.00   1.00   35.03    --   19.91  57.00-120.00   88
  7  \w    -20.00  61.00   1.00   35.03    --   19.91 -99.00   0.00   81
  8  \w    -87.00 -60.00   1.00   35.03    --  -20.22 144.00 -14.34   27
  9  \w    -97.00 -53.00   1.00   35.03    --  -20.22 155.00 102.80   44
 10  \w    -45.00  54.00   1.00   35.03    --  -20.22  38.00 120.00   99
;
_diffrn_measurement_device 'four-circle diffractometer'
_diffrn_measurement_device_type 'SuperNova, Dual, Cu at home/near, AtlasS2'
_diffrn_measurement_method '\w scans'
_diffrn_radiation_monochromator mirror
_diffrn_radiation_probe x-ray
_diffrn_radiation_type 'Mo K\a'
_diffrn_radiation_wavelength 0.71073
_diffrn_reflns_av_R_equivalents 0.0345
_diffrn_reflns_av_unetI/netI 0.0393
_diffrn_reflns_Laue_measured_fraction_full 0.999
_diffrn_reflns_Laue_measured_fraction_max 0.999
_diffrn_reflns_limit_h_max 20
_diffrn_reflns_limit_h_min -20
_diffrn_reflns_limit_k_max 23
_diffrn_reflns_limit_k_min -23
_diffrn_reflns_limit_l_max 35
_diffrn_reflns_limit_l_min -35
_diffrn_reflns_number 60518
_diffrn_reflns_point_group_measured_fraction_full 0.999
_diffrn_reflns_point_group_measured_fraction_max 0.999
_diffrn_reflns_theta_full 25.242
_diffrn_reflns_theta_max 30.508
_diffrn_reflns_theta_min 2.489
_diffrn_source 'micro-focus sealed X-ray tube'
_diffrn_source_type 'SuperNova (Mo) X-ray Source'
_exptl_absorpt_coefficient_mu 2.906
_exptl_absorpt_correction_T_max 0.658
_exptl_absorpt_correction_T_min 0.513
_exptl_absorpt_correction_type analytical
_exptl_absorpt_process_details
;
CrysAlisPro 1.171.39.46 (Rigaku Oxford Diffraction, 2018)
Analytical numeric absorption correction using a multifaceted crystal
            model based on expressions derived by R.C. Clark & J.S. Reid.
(Clark, R. C. & Reid, J. S. (1995). Acta Cryst. A51, 887-897)
Empirical absorption correction using spherical harmonics,
 implemented in SCALE3 ABSPACK scaling algorithm.
;
_exptl_crystal_colour 'clear dark red'
_exptl_crystal_density_diffrn 1.322
_exptl_crystal_description plate
_exptl_crystal_F_000 2400
_exptl_crystal_size_max 0.337
_exptl_crystal_size_mid 0.226
_exptl_crystal_size_min 0.199
_refine_diff_density_max 1.659
_refine_diff_density_min -1.014
_refine_diff_density_rms 0.108
_refine_ls_abs_structure_details
;
 Refined as an inversion twin.
;
_refine_ls_abs_structure_Flack 0.493(9)
_refine_ls_extinction_method none
_refine_ls_goodness_of_fit_ref 1.061
_refine_ls_hydrogen_treatment constr
_refine_ls_matrix_type full
_refine_ls_number_parameters 613
_refine_ls_number_reflns 17734
_refine_ls_number_restraints 696
_refine_ls_restrained_S_all 1.061
_refine_ls_R_factor_all 0.0592
_refine_ls_R_factor_gt 0.0498
_refine_ls_shift/su_max 0.002
_refine_ls_shift/su_mean 0.000
_refine_ls_structure_factor_coef Fsqd
_refine_ls_weighting_details 'w=1/[\s^2^(Fo^2^)+(0.0585P)^2^+18.5395P] where P=(Fo^2^+2Fc^2^)/3'
_refine_ls_weighting_scheme calc
_refine_ls_wR_factor_gt 0.1173
_refine_ls_wR_factor_ref 0.1225
_reflns_Friedel_coverage 0.938
_reflns_Friedel_fraction_full 0.999
_reflns_Friedel_fraction_max 0.999
_reflns_number_gt 15714
_reflns_number_total 17734
_reflns_threshold_expression 'I > 2\s(I)'
_cod_data_source_file c9sc02149c2.cif
_cod_data_source_block lb690
_cod_original_cell_volume 5810.2(3)
_cod_database_code 1552192
_shelx_shelxl_version_number 2018/3
_shelx_space_group_comment
;
The symmetry employed for this shelxl refinement is uniquely defined
by the following loop, which should always be used as a source of
symmetry information in preference to the above space-group names.
They are only intended as comments.
;
_shelx_estimated_absorpt_t_min 0.441
_shelx_estimated_absorpt_t_max 0.596

loop_
_space_group_symop_operation_xyz
'x, y, z'
'-x, y, -z'
'x+1/2, y+1/2, z+1/2'
'-x+1/2, y+1/2, -z+1/2'

loop_
_atom_site_label
_atom_site_type_symbol
_atom_site_fract_x
_atom_site_fract_y
_atom_site_fract_z
_atom_site_U_iso_or_equiv
_atom_site_adp_type
_atom_site_occupancy
_atom_site_site_symmetry_order
_atom_site_calc_flag
_atom_site_refinement_flags_posn
_atom_site_refinement_flags_adp
_atom_site_refinement_flags_occupancy
_atom_site_disorder_assembly
_atom_site_disorder_group
U1A U 0.55085(14) 0.5747(2) 0.42897(8) 0.0294(5) Uani 0.5 1 d . . P A 1
U1B U 0.53303(14) 0.5657(2) 0.42300(8) 0.0337(4) Uani 0.5 1 d . . P A 2
Si1 Si 0.36033(14) 0.5769(3) 0.30537(7) 0.0461(6) Uani 1 1 d . . . . .
Si2 Si 0.67968(19) 0.37433(14) 0.42683(11) 0.0381(5) Uani 1 1 d . . . . .
Si3 Si 0.7016(2) 0.74832(18) 0.41817(13) 0.0477(7) Uani 1 1 d . . . . .
O1 O 0.4319(4) 0.5739(7) 0.3593(2) 0.0594(16) Uani 1 1 d . . . . .
O2 O 0.2549(3) 0.5652(7) 0.3175(2) 0.0510(15) Uani 1 1 d . . . . .
O3 O 0.3852(5) 0.5198(4) 0.2567(2) 0.0525(15) Uani 1 1 d . . . . .
O4 O 0.3573(5) 0.6712(5) 0.2766(3) 0.066(2) Uani 1 1 d . . . . .
O21 O 0.6260(5) 0.4607(4) 0.4233(3) 0.0384(16) Uani 1 1 d . . . . .
O22 O 0.5951(5) 0.3061(4) 0.4084(3) 0.0503(15) Uani 1 1 d . . . . .
O23 O 0.7520(5) 0.3607(4) 0.3832(3) 0.0567(17) Uani 1 1 d . . . . .
O24 O 0.7390(7) 0.3525(5) 0.4844(4) 0.074(3) Uani 1 1 d . . . . .
O41 O 0.6360(6) 0.6734(5) 0.4223(3) 0.0467(18) Uani 1 1 d . . . . .
O42 O 0.7709(7) 0.7186(6) 0.3767(4) 0.076(2) Uani 1 1 d . . . . .
O43 O 0.6488(4) 0.8276(4) 0.3898(3) 0.0463(14) Uani 1 1 d . . . . .
O44 O 0.7585(7) 0.7733(5) 0.4766(4) 0.060(2) Uani 1 1 d . . . . .
N1 N 0.500000 0.5718(12) 0.500000 0.0487(19) Uani 1 2 d S T P . .
C1 C 0.1627(5) 0.5724(10) 0.2869(3) 0.0448(15) Uani 1 1 d . . . . .
C2 C 0.5751(6) 0.8812(5) 0.4056(3) 0.0366(15) Uani 1 1 d . . . . .
C3 C 0.0962(8) 0.5272(9) 0.3148(5) 0.074(3) Uani 1 1 d . . . . .
H3A H 0.112679 0.468970 0.315963 0.110 Uiso 1 1 calc R U . . .
H3B H 0.031651 0.534281 0.295520 0.110 Uiso 1 1 calc R U . . .
H3C H 0.099919 0.548005 0.351612 0.110 Uiso 1 1 calc R U . . .
C3AA C 0.1425(8) 0.6689(7) 0.2902(4) 0.062(3) Uani 1 1 d . . . . .
H3AA H 0.154610 0.686612 0.327886 0.092 Uiso 1 1 calc R U . . .
H3AB H 0.076327 0.680152 0.275078 0.092 Uiso 1 1 calc R U . . .
H3AC H 0.184315 0.698831 0.269651 0.092 Uiso 1 1 calc R U . . .
C4 C 0.1582(8) 0.5533(9) 0.2288(4) 0.067(4) Uani 1 1 d . . . . .
H4A H 0.206493 0.584970 0.214217 0.101 Uiso 1 1 calc R U . . .
H4B H 0.095335 0.567526 0.209489 0.101 Uiso 1 1 calc R U . . .
H4C H 0.169698 0.494826 0.224454 0.101 Uiso 1 1 calc R U . . .
C5 C 0.4205(9) 0.4347(7) 0.2609(5) 0.055(3) Uani 1 1 d . . . . .
C6 C 0.3787(11) 0.3861(8) 0.3018(6) 0.079(4) Uani 1 1 d . . . . .
H6A H 0.401242 0.407905 0.337838 0.118 Uiso 1 1 calc R U . . .
H6B H 0.398088 0.328795 0.300187 0.118 Uiso 1 1 calc R U . . .
H6C H 0.309489 0.389735 0.294208 0.118 Uiso 1 1 calc R U . . .
C7 C 0.3913(11) 0.4100(10) 0.2031(5) 0.076(3) Uani 1 1 d . . . . .
H7A H 0.322265 0.404563 0.195370 0.114 Uiso 1 1 calc R U . . .
H7B H 0.420770 0.357563 0.196638 0.114 Uiso 1 1 calc R U . . .
H7C H 0.411976 0.451782 0.179513 0.114 Uiso 1 1 calc R U . . .
C8 C 0.5271(10) 0.4394(12) 0.2790(6) 0.070(4) Uani 1 1 d . . . . .
H8A H 0.556118 0.470464 0.252531 0.105 Uiso 1 1 calc R U . . .
H8B H 0.553650 0.384022 0.282043 0.105 Uiso 1 1 calc R U . . .
H8C H 0.540267 0.466636 0.314067 0.105 Uiso 1 1 calc R U . . .
C9 C 0.4145(9) 0.7087(9) 0.2424(6) 0.066(3) Uani 1 1 d . . . . .
C10 C 0.3980(10) 0.6806(10) 0.1839(5) 0.079(4) Uani 1 1 d . . . . .
H10A H 0.406078 0.621239 0.182495 0.118 Uiso 1 1 calc R U . . .
H10B H 0.443853 0.707393 0.164478 0.118 Uiso 1 1 calc R U . . .
H10C H 0.333621 0.695219 0.167195 0.118 Uiso 1 1 calc R U . . .
C11 C 0.5211(10) 0.6997(10) 0.2681(7) 0.068(4) Uani 1 1 d . . . . .
H11A H 0.528059 0.710304 0.306853 0.103 Uiso 1 1 calc R U . . .
H11B H 0.559291 0.739143 0.251424 0.103 Uiso 1 1 calc R U . . .
H11C H 0.542755 0.644179 0.262015 0.103 Uiso 1 1 calc R U . . .
C12 C 0.3956(12) 0.7982(10) 0.2450(8) 0.102(5) Uani 1 1 d . . . . .
H12A H 0.349269 0.814301 0.213798 0.153 Uiso 1 1 calc R U . . .
H12B H 0.454705 0.828448 0.244684 0.153 Uiso 1 1 calc R U . . .
H12C H 0.370477 0.810636 0.278146 0.153 Uiso 1 1 calc R U . . .
C21 C 0.5997(8) 0.2221(6) 0.3969(5) 0.058(2) Uani 1 1 d . . . . .
C22 C 0.5045(11) 0.1837(9) 0.4059(8) 0.092(5) Uani 1 1 d . . . . .
H22A H 0.496613 0.190528 0.443692 0.138 Uiso 1 1 calc R U . . .
H22B H 0.504365 0.125343 0.397150 0.138 Uiso 1 1 calc R U . . .
H22C H 0.452293 0.210900 0.382697 0.138 Uiso 1 1 calc R U . . .
C23 C 0.6112(10) 0.2116(8) 0.3384(6) 0.075(3) Uani 1 1 d . . . . .
H23A H 0.563422 0.244514 0.315664 0.112 Uiso 1 1 calc R U . . .
H23B H 0.602983 0.153939 0.328318 0.112 Uiso 1 1 calc R U . . .
H23C H 0.674602 0.229725 0.333427 0.112 Uiso 1 1 calc R U . . .
C24 C 0.6781(10) 0.1789(6) 0.4347(6) 0.078(4) Uani 1 1 d . . . . .
H24A H 0.738490 0.206757 0.433693 0.116 Uiso 1 1 calc R U . . .
H24B H 0.682732 0.122038 0.423124 0.116 Uiso 1 1 calc R U . . .
H24C H 0.663457 0.180130 0.471434 0.116 Uiso 1 1 calc R U . . .
C25 C 0.8345(9) 0.4056(8) 0.3745(6) 0.083(3) Uani 1 1 d D U . . .
C26A C 0.7964(16) 0.4701(14) 0.3313(10) 0.104(6) Uani 0.632(17) 1 d D U P B 1
H26A H 0.848970 0.503686 0.323012 0.155 Uiso 0.632(17) 1 calc R U P B 1
H26B H 0.766259 0.442203 0.298509 0.155 Uiso 0.632(17) 1 calc R U P B 1
H26C H 0.749763 0.504989 0.344934 0.155 Uiso 0.632(17) 1 calc R U P B 1
C26B C 0.904(3) 0.351(2) 0.4090(15) 0.103(7) Uani 0.368(17) 1 d D U P B 2
H26D H 0.968370 0.371657 0.408889 0.154 Uiso 0.368(17) 1 calc R U P B 2
H26E H 0.890020 0.351158 0.445905 0.154 Uiso 0.368(17) 1 calc R U P B 2
H26F H 0.898714 0.295503 0.394589 0.154 Uiso 0.368(17) 1 calc R U P B 2
C27A C 0.8978(14) 0.3496(13) 0.3507(10) 0.095(6) Uani 0.632(17) 1 d D U P B 1
H27A H 0.954648 0.379185 0.344445 0.143 Uiso 0.632(17) 1 calc R U P B 1
H27B H 0.915984 0.303933 0.375357 0.143 Uiso 0.632(17) 1 calc R U P B 1
H27C H 0.864555 0.328452 0.316359 0.143 Uiso 0.632(17) 1 calc R U P B 1
C27B C 0.846(3) 0.406(3) 0.3173(10) 0.101(7) Uani 0.368(17) 1 d D U P B 2
H27D H 0.902860 0.436791 0.312879 0.152 Uiso 0.368(17) 1 calc R U P B 2
H27E H 0.852516 0.349296 0.305229 0.152 Uiso 0.368(17) 1 calc R U P B 2
H27F H 0.790401 0.430894 0.295825 0.152 Uiso 0.368(17) 1 calc R U P B 2
C28A C 0.8874(15) 0.4507(14) 0.4222(9) 0.093(6) Uani 0.632(17) 1 d D U P B 1
H28A H 0.941924 0.478930 0.411432 0.140 Uiso 0.632(17) 1 calc R U P B 1
H28B H 0.845184 0.490845 0.435050 0.140 Uiso 0.632(17) 1 calc R U P B 1
H28C H 0.909373 0.411788 0.451032 0.140 Uiso 0.632(17) 1 calc R U P B 1
C28B C 0.839(3) 0.4907(15) 0.3975(15) 0.093(7) Uani 0.368(17) 1 d D U P B 2
H28D H 0.896446 0.517906 0.390274 0.139 Uiso 0.368(17) 1 calc R U P B 2
H28E H 0.783178 0.521709 0.380756 0.139 Uiso 0.368(17) 1 calc R U P B 2
H28F H 0.839207 0.487805 0.436476 0.139 Uiso 0.368(17) 1 calc R U P B 2
C29 C 0.7183(10) 0.3739(8) 0.5414(6) 0.084(3) Uani 1 1 d D U . . .
C30 C 0.7686(16) 0.3118(11) 0.5769(7) 0.134(7) Uani 1 1 d D U . . .
H30A H 0.740548 0.258059 0.567525 0.202 Uiso 1 1 calc R U . . .
H30B H 0.763463 0.324654 0.614356 0.202 Uiso 1 1 calc R U . . .
H30C H 0.835516 0.311185 0.572453 0.202 Uiso 1 1 calc R U . . .
C31 C 0.7555(13) 0.4553(10) 0.5506(6) 0.084(4) Uani 1 1 d D U . . .
H31A H 0.824877 0.453404 0.556072 0.126 Uiso 1 1 calc R U . . .
H31B H 0.734358 0.478288 0.582708 0.126 Uiso 1 1 calc R U . . .
H31C H 0.732634 0.489681 0.519369 0.126 Uiso 1 1 calc R U . . .
C32 C 0.6145(13) 0.3641(12) 0.5391(7) 0.115(5) Uani 1 1 d D U . . .
H32A H 0.581328 0.393684 0.507774 0.173 Uiso 1 1 calc R U . . .
H32B H 0.595555 0.386268 0.571981 0.173 Uiso 1 1 calc R U . . .
H32C H 0.598041 0.306014 0.535863 0.173 Uiso 1 1 calc R U . . .
C41 C 0.8263(9) 0.7596(8) 0.3448(6) 0.069(3) Uani 1 1 d . . . . .
C42 C 0.7682(11) 0.7843(13) 0.2928(6) 0.101(5) Uani 1 1 d . . . . .
H42A H 0.758488 0.736981 0.268733 0.152 Uiso 1 1 calc R U . . .
H42B H 0.801204 0.827413 0.276063 0.152 Uiso 1 1 calc R U . . .
H42C H 0.706728 0.804807 0.299574 0.152 Uiso 1 1 calc R U . . .
C43 C 0.9039(9) 0.7007(11) 0.3338(7) 0.091(4) Uani 1 1 d . . . . .
H43A H 0.934019 0.676195 0.367809 0.137 Uiso 1 1 calc R U . . .
H43B H 0.951458 0.730525 0.317373 0.137 Uiso 1 1 calc R U . . .
H43C H 0.876051 0.657526 0.309327 0.137 Uiso 1 1 calc R U . . .
C44 C 0.8744(10) 0.8342(9) 0.3808(7) 0.089(4) Uani 1 1 d . . . . .
H44A H 0.825238 0.872694 0.387791 0.134 Uiso 1 1 calc R U . . .
H44B H 0.919562 0.862282 0.361572 0.134 Uiso 1 1 calc R U . . .
H44C H 0.907747 0.813041 0.415089 0.134 Uiso 1 1 calc R U . . .
C46 C 0.5487(10) 0.9320(7) 0.3559(5) 0.067(3) Uani 1 1 d . . . . .
H46A H 0.605128 0.941808 0.339115 0.101 Uiso 1 1 calc R U . . .
H46B H 0.522803 0.984447 0.365590 0.101 Uiso 1 1 calc R U . . .
H46C H 0.501022 0.903119 0.330488 0.101 Uiso 1 1 calc R U . . .
C47 C 0.6210(10) 0.9328(7) 0.4505(5) 0.069(3) Uani 1 1 d . . . . .
H47A H 0.651403 0.897817 0.479882 0.104 Uiso 1 1 calc R U . . .
H47B H 0.573191 0.967140 0.463563 0.104 Uiso 1 1 calc R U . . .
H47C H 0.668855 0.967622 0.437964 0.104 Uiso 1 1 calc R U . . .
C48 C 0.4947(7) 0.8298(7) 0.4173(5) 0.058(3) Uani 1 1 d . . . . .
H48A H 0.472502 0.794928 0.386209 0.087 Uiso 1 1 calc R U . . .
H48B H 0.442803 0.865184 0.424565 0.087 Uiso 1 1 calc R U . . .
H48C H 0.515851 0.795568 0.448864 0.087 Uiso 1 1 calc R U . . .
C49 C 0.8000(6) 0.7268(5) 0.5231(4) 0.048(2) Uani 1 1 d . . . . .
C50 C 0.8473(8) 0.6514(7) 0.5031(6) 0.073(3) Uani 1 1 d . . . . .
H50A H 0.805477 0.627599 0.472375 0.109 Uiso 1 1 calc R U . . .
H50B H 0.859194 0.611002 0.532144 0.109 Uiso 1 1 calc R U . . .
H50C H 0.907436 0.667186 0.491961 0.109 Uiso 1 1 calc R U . . .
C51 C 0.8702(9) 0.7806(8) 0.5567(5) 0.071(3) Uani 1 1 d . . . . .
H51A H 0.920918 0.795110 0.536325 0.107 Uiso 1 1 calc R U . . .
H51B H 0.897281 0.751467 0.589588 0.107 Uiso 1 1 calc R U . . .
H51C H 0.838591 0.830365 0.566223 0.107 Uiso 1 1 calc R U . . .
C52 C 0.7217(7) 0.6967(8) 0.5531(4) 0.052(3) Uani 1 1 d . . . . .
H52A H 0.687407 0.743712 0.564590 0.078 Uiso 1 1 calc R U . . .
H52B H 0.749758 0.665146 0.584684 0.078 Uiso 1 1 calc R U . . .
H52C H 0.677752 0.662023 0.529163 0.078 Uiso 1 1 calc R U . . .
N3 N 0.000000 0.0427(15) 0.500000 0.143(8) Uani 1 2 d DS TU P . .
C61 C 0.0778(17) -0.0063(15) 0.4812(12) 0.166(8) Uani 1 1 d D U . . .
H61A H 0.048566 -0.048084 0.455363 0.199 Uiso 1 1 calc R U . . .
H61B H 0.113279 -0.035395 0.512559 0.199 Uiso 1 1 calc R U . . .
C62 C 0.1480(11) 0.0437(12) 0.4544(7) 0.118(6) Uani 1 1 d D U . . .
H62A H 0.110227 0.078992 0.427160 0.142 Uiso 1 1 calc R U . . .
H62B H 0.181743 0.080423 0.482318 0.142 Uiso 1 1 calc R U . . .
C63 C 0.2194(14) 0.0042(14) 0.4283(8) 0.138(7) Uani 1 1 d D U . . .
H63A H 0.186943 -0.017784 0.393587 0.165 Uiso 1 1 calc R U . . .
H63B H 0.243252 -0.043381 0.450758 0.165 Uiso 1 1 calc R U . . .
C64 C 0.3023(12) 0.0499(16) 0.4170(6) 0.133(7) Uani 1 1 d D U . . .
H64A H 0.342794 0.013799 0.399346 0.199 Uiso 1 1 calc R U . . .
H64B H 0.281463 0.096047 0.393262 0.199 Uiso 1 1 calc R U . . .
H64C H 0.338140 0.070282 0.450808 0.199 Uiso 1 1 calc R U . . .
C65 C -0.0384(18) 0.1048(15) 0.4571(9) 0.159(8) Uani 1 1 d D U . . .
H65A H 0.014415 0.134099 0.444296 0.191 Uiso 1 1 calc R U . . .
H65B H -0.078671 0.145354 0.472011 0.191 Uiso 1 1 calc R U . . .
C66 C -0.0971(12) 0.0579(16) 0.4103(8) 0.142(6) Uani 1 1 d D U . . .
H66A H -0.154340 0.035201 0.422486 0.170 Uiso 1 1 calc R U . . .
H66B H -0.059200 0.011507 0.399987 0.170 Uiso 1 1 calc R U . . .
C67 C -0.1274(16) 0.1128(14) 0.3605(8) 0.145(7) Uani 1 1 d D U . . .
H67A H -0.070216 0.133325 0.347100 0.174 Uiso 1 1 calc R U . . .
H67B H -0.162779 0.160614 0.371082 0.174 Uiso 1 1 calc R U . . .
C68 C -0.1904(13) 0.066(2) 0.3147(8) 0.154(7) Uani 1 1 d D U . . .
H68A H -0.208310 0.102202 0.283894 0.230 Uiso 1 1 calc R U . . .
H68B H -0.155166 0.018971 0.303693 0.230 Uiso 1 1 calc R U . . .
H68C H -0.247667 0.046242 0.327658 0.230 Uiso 1 1 calc R U . . .

loop_
_atom_site_aniso_label
_atom_site_aniso_U_11
_atom_site_aniso_U_22
_atom_site_aniso_U_33
_atom_site_aniso_U_23
_atom_site_aniso_U_13
_atom_site_aniso_U_12
U1A 0.0321(7) 0.0280(10) 0.0238(3) -0.0061(4) -0.0093(4) 0.0106(6)
U1B 0.0379(8) 0.0184(6) 0.0501(10) -0.0014(8) 0.0232(6) 0.0019(7)
Si1 0.0331(9) 0.0714(17) 0.0315(8) -0.0014(16) -0.0024(7) 0.0159(14)
Si2 0.0438(14) 0.0261(10) 0.0456(13) -0.0015(9) 0.0112(10) 0.0077(9)
Si3 0.0393(13) 0.0518(16) 0.0575(16) 0.0295(13) 0.0252(11) 0.0135(10)
O1 0.056(3) 0.075(4) 0.044(3) 0.008(5) -0.005(2) 0.024(5)
O2 0.038(2) 0.076(4) 0.039(2) 0.028(4) 0.0055(19) 0.012(4)
O3 0.070(4) 0.055(4) 0.034(3) 0.008(3) 0.013(3) 0.011(3)
O4 0.053(4) 0.073(5) 0.069(5) 0.023(4) -0.002(3) 0.009(4)
O21 0.054(4) 0.024(3) 0.038(4) 0.000(3) 0.009(3) 0.016(2)
O22 0.052(4) 0.035(3) 0.063(4) -0.014(3) 0.008(3) 0.004(3)
O23 0.055(4) 0.041(3) 0.080(5) -0.015(3) 0.027(3) -0.003(3)
O24 0.101(6) 0.031(4) 0.073(5) 0.001(3) -0.046(4) 0.005(4)
O41 0.052(4) 0.052(4) 0.037(4) 0.017(3) 0.009(3) 0.014(3)
O42 0.082(6) 0.074(5) 0.082(5) 0.017(4) 0.048(5) 0.014(4)
O43 0.048(3) 0.046(3) 0.049(3) 0.017(3) 0.019(3) 0.006(3)
O44 0.085(5) 0.034(4) 0.061(4) 0.012(3) 0.016(4) -0.011(3)
N1 0.055(5) 0.052(5) 0.043(4) 0.000 0.021(4) 0.000
C1 0.031(3) 0.066(4) 0.036(3) 0.007(6) 0.002(2) 0.010(5)
C2 0.035(4) 0.032(4) 0.042(4) 0.008(3) 0.005(3) -0.001(3)
C3 0.046(5) 0.098(8) 0.079(7) 0.032(7) 0.019(5) 0.005(5)
C3AA 0.061(6) 0.063(6) 0.057(6) 0.003(5) -0.001(5) 0.021(5)
C4 0.059(5) 0.099(12) 0.041(4) -0.005(5) -0.003(4) -0.007(6)
C5 0.055(6) 0.051(5) 0.061(6) -0.006(5) 0.017(5) 0.012(4)
C6 0.096(9) 0.067(7) 0.082(8) -0.008(6) 0.044(7) -0.004(6)
C7 0.085(9) 0.090(9) 0.052(6) -0.003(6) 0.009(6) 0.008(7)
C8 0.055(6) 0.099(11) 0.059(7) -0.008(7) 0.015(5) 0.002(6)
C9 0.049(6) 0.071(7) 0.075(7) 0.017(6) 0.002(5) 0.002(5)
C10 0.074(8) 0.097(9) 0.062(6) 0.027(6) -0.002(6) -0.019(7)
C11 0.052(6) 0.071(8) 0.077(9) 0.022(7) -0.005(6) -0.012(5)
C12 0.097(11) 0.078(8) 0.123(13) 0.019(8) -0.004(10) 0.006(7)
C21 0.056(5) 0.033(4) 0.087(7) -0.018(5) 0.016(5) 0.004(4)
C22 0.078(7) 0.060(7) 0.148(13) -0.036(8) 0.050(8) -0.016(6)
C23 0.074(8) 0.063(7) 0.085(7) -0.035(6) 0.003(6) 0.008(5)
C24 0.086(8) 0.024(4) 0.118(10) -0.007(5) 0.002(7) 0.006(4)
C25 0.064(6) 0.072(7) 0.120(9) -0.028(6) 0.038(6) -0.023(5)
C26A 0.085(12) 0.105(12) 0.126(13) 0.010(10) 0.032(10) -0.036(9)
C26B 0.069(11) 0.098(14) 0.140(15) -0.032(13) 0.013(13) -0.025(11)
C27A 0.058(9) 0.101(12) 0.139(14) -0.033(10) 0.053(9) -0.032(8)
C27B 0.076(14) 0.116(16) 0.125(12) -0.024(12) 0.057(12) -0.019(13)
C28A 0.070(11) 0.087(12) 0.126(13) -0.037(10) 0.026(9) -0.030(9)
C28B 0.091(15) 0.076(11) 0.117(16) -0.023(12) 0.036(14) -0.031(11)
C29 0.113(8) 0.065(6) 0.069(6) 0.037(5) -0.001(6) -0.001(6)
C30 0.182(15) 0.091(10) 0.105(11) 0.044(9) -0.053(11) -0.002(11)
C31 0.110(11) 0.083(8) 0.056(7) 0.004(6) 0.007(8) 0.001(8)
C32 0.131(10) 0.118(12) 0.095(10) 0.044(9) 0.014(9) -0.031(10)
C41 0.056(6) 0.075(8) 0.086(7) 0.010(6) 0.038(5) 0.003(5)
C42 0.080(9) 0.164(17) 0.068(7) 0.028(8) 0.038(6) 0.000(9)
C43 0.053(7) 0.130(12) 0.098(10) -0.011(9) 0.034(7) 0.000(7)
C44 0.072(8) 0.078(8) 0.125(12) 0.001(8) 0.040(8) -0.009(6)
C46 0.085(8) 0.062(7) 0.053(6) 0.013(5) 0.004(5) 0.003(5)
C47 0.086(8) 0.053(6) 0.066(6) -0.006(5) 0.005(6) -0.008(5)
C48 0.035(4) 0.058(6) 0.088(7) 0.004(5) 0.029(5) 0.002(4)
C49 0.034(4) 0.035(4) 0.076(6) 0.018(4) 0.008(4) 0.001(3)
C50 0.056(6) 0.059(6) 0.107(10) 0.012(6) 0.021(6) 0.014(5)
C51 0.069(7) 0.066(7) 0.076(7) 0.016(5) -0.002(5) -0.025(5)
C52 0.041(5) 0.082(8) 0.032(4) 0.004(4) 0.007(4) -0.015(4)
N3 0.111(11) 0.163(14) 0.160(12) 0.000 0.033(9) 0.000
C61 0.155(12) 0.143(13) 0.199(14) -0.031(11) 0.028(10) 0.004(9)
C62 0.104(8) 0.131(12) 0.110(9) 0.006(8) -0.014(7) 0.029(8)
C63 0.141(11) 0.146(12) 0.117(11) -0.009(10) -0.009(8) 0.029(9)
C64 0.137(11) 0.18(2) 0.075(8) 0.000(11) 0.011(8) 0.044(12)
C65 0.150(12) 0.150(13) 0.188(12) 0.004(9) 0.060(10) -0.012(9)
C66 0.102(9) 0.154(13) 0.178(10) 0.009(10) 0.049(8) 0.033(10)
C67 0.148(12) 0.141(12) 0.162(11) -0.002(9) 0.074(9) 0.006(10)
C68 0.134(12) 0.184(17) 0.161(13) -0.024(16) 0.081(10) 0.024(15)

loop_
_atom_type_symbol
_atom_type_description
_atom_type_scat_dispersion_real
_atom_type_scat_dispersion_imag
_atom_type_scat_source
C C 0.0033 0.0016 'International Tables Vol C Tables 4.2.6.8 and 6.1.1.4'
H H 0.0000 0.0000 'International Tables Vol C Tables 4.2.6.8 and 6.1.1.4'
N N 0.0061 0.0033 'International Tables Vol C Tables 4.2.6.8 and 6.1.1.4'
O O 0.0106 0.0060 'International Tables Vol C Tables 4.2.6.8 and 6.1.1.4'
Si Si 0.0817 0.0704 'International Tables Vol C Tables 4.2.6.8 and 6.1.1.4'
U U -9.6767 9.6646 'International Tables Vol C Tables 4.2.6.8 and 6.1.1.4'

loop_
_exptl_crystal_face_index_h
_exptl_crystal_face_index_k
_exptl_crystal_face_index_l
_exptl_crystal_face_perp_dist
8 9 27 0.1008
9 5 28 0.1019
7 -21 0 0.1864
-4 -15 -24 0.1043
-12 7 -23 0.0969
-7 22 2 0.1276
-14 -3 29 0.1151
19 7 -7 0.0870
15 3 -28 0.0930
-4 -5 -33 0.1073
-15 -8 -15 0.1023
-2 14 -27 0.1183
9 15 18 0.1107
-18 5 -10 0.0968
-7 14 27 0.1094
-6 6 34 0.1058
-17 3 23 0.1016
-20 0 10 0.0999
-7 -5 34 0.1141
-14 -10 24 0.1148
-17 -13 8 0.1104
-11 -20 0 0.1352
2 -8 32 0.1389
6 -15 -25 0.1293
16 -4 15 0.1366
19 1 7 0.1114
20 -3 -11 0.1129
8 -8 -32 0.1141
15 14 -10 0.1055
-16 8 22 0.0989

loop_
_geom_angle_atom_site_label_1
_geom_angle_atom_site_label_2
_geom_angle_atom_site_label_3
_geom_angle
_geom_angle_site_symmetry_1
_geom_angle_site_symmetry_3
N1 U1A O41 113.0(6) . .
N1 U1A O21 106.7(6) . .
O41 U1A O21 111.5(2) . .
N1 U1A O1 110.78(18) . .
O41 U1A O1 109.2(4) . .
O21 U1A O1 105.4(4) . .
N1 U1A U1A 1.3(6) . 2_656
O41 U1A U1A 111.9(3) . 2_656
O21 U1A U1A 107.9(2) . 2_656
O1 U1A U1A 110.80(18) . 2_656
O1 U1B N1 120.5(2) . .
O1 U1B O21 115.1(4) . .
N1 U1B O21 105.4(5) . .
O1 U1B O41 109.1(4) . .
N1 U1B O41 102.2(5) . .
O21 U1B O41 102.4(2) . .
O1 Si1 O2 109.8(3) . .
O1 Si1 O3 116.4(4) . .
O2 Si1 O3 113.6(5) . .
O1 Si1 O4 111.5(6) . .
O2 Si1 O4 103.2(5) . .
O3 Si1 O4 101.3(4) . .
O24 Si2 O21 115.3(5) . .
O24 Si2 O23 106.0(5) . .
O21 Si2 O23 115.5(4) . .
O24 Si2 O22 111.3(5) . .
O21 Si2 O22 104.9(4) . .
O23 Si2 O22 103.3(4) . .
O41 Si3 O43 114.7(4) . .
O41 Si3 O44 111.2(4) . .
O43 Si3 O44 109.5(4) . .
O41 Si3 O42 104.0(5) . .
O43 Si3 O42 104.3(4) . .
O44 Si3 O42 112.9(5) . .
Si1 O1 U1B 173.8(4) . .
Si1 O1 U1A 171.4(5) . .
C1 O2 Si1 135.2(5) . .
C5 O3 Si1 127.0(6) . .
C9 O4 Si1 132.2(8) . .
Si2 O21 U1A 172.7(5) . .
Si2 O21 U1B 169.9(5) . .
C21 O22 Si2 131.2(6) . .
C25 O23 Si2 130.7(7) . .
C29 O24 Si2 129.5(8) . .
Si3 O41 U1A 179.0(6) . .
Si3 O41 U1B 176.1(5) . .
C41 O42 Si3 133.6(9) . .
C2 O43 Si3 131.8(5) . .
C49 O44 Si3 133.4(7) . .
U1A N1 U1A 177.3(11) 2_656 .
U1A N1 U1B 8.68(10) 2_656 2_656
U1A N1 U1B 172.2(2) . 2_656
U1B N1 U1B 174.4(11) 2_656 .
O2 C1 C3 108.3(8) . .
O2 C1 C4 114.1(7) . .
C3 C1 C4 115.7(11) . .
O2 C1 C3AA 102.2(10) . .
C3 C1 C3AA 109.6(9) . .
C4 C1 C3AA 106.0(10) . .
O43 C2 C47 107.2(8) . .
O43 C2 C48 108.9(7) . .
C47 C2 C48 115.7(9) . .
O43 C2 C46 101.7(8) . .
C47 C2 C46 110.1(9) . .
C48 C2 C46 112.2(9) . .
O3 C5 C6 112.3(9) . .
O3 C5 C7 98.3(10) . .
C6 C5 C7 116.2(12) . .
O3 C5 C8 106.8(11) . .
C6 C5 C8 108.1(12) . .
C7 C5 C8 114.5(11) . .
O4 C9 C12 105.9(13) . .
O4 C9 C10 116.1(11) . .
C12 C9 C10 109.6(13) . .
O4 C9 C11 109.0(11) . .
C12 C9 C11 104.2(12) . .
C10 C9 C11 111.2(13) . .
O22 C21 C23 109.0(10) . .
O22 C21 C24 112.2(9) . .
C23 C21 C24 111.8(10) . .
O22 C21 C22 107.2(9) . .
C23 C21 C22 109.1(11) . .
C24 C21 C22 107.3(11) . .
O23 C25 C27B 111.6(19) . .
O23 C25 C27A 108.2(11) . .
O23 C25 C26B 95.4(18) . .
C27B C25 C26B 113.4(16) . .
O23 C25 C28B 113.6(18) . .
C27B C25 C28B 111.8(16) . .
C26B C25 C28B 110.1(15) . .
O23 C25 C28A 116.9(13) . .
C27A C25 C28A 111.4(12) . .
O23 C25 C26A 104.4(12) . .
C27A C25 C26A 107.8(13) . .
C28A C25 C26A 107.6(12) . .
C31 C29 C30 114.2(14) . .
C31 C29 C32 116.6(15) . .
C30 C29 C32 110.0(14) . .
C31 C29 O24 103.8(11) . .
C30 C29 O24 105.1(13) . .
C32 C29 O24 105.9(12) . .
O42 C41 C42 110.4(11) . .
O42 C41 C43 107.2(11) . .
C42 C41 C43 109.5(13) . .
O42 C41 C44 105.9(11) . .
C42 C41 C44 114.7(13) . .
C43 C41 C44 108.8(11) . .
O44 C49 C51 107.6(8) . .
O44 C49 C52 109.3(8) . .
C51 C49 C52 112.9(10) . .
O44 C49 C50 107.8(10) . .
C51 C49 C50 111.7(9) . .
C52 C49 C50 107.3(9) . .
C61 N3 C61 116(2) 2_556 .
C61 N3 C65 112.1(14) 2_556 .
C61 N3 C65 109.6(14) . .
C61 N3 C65 109.6(14) 2_556 2_556
C61 N3 C65 112.1(14) . 2_556
C65 N3 C65 96(2) . 2_556
N3 C61 C62 114.9(17) . .
C63 C62 C61 121.3(18) . .
C62 C63 C64 120.6(19) . .
N3 C65 C66 107.6(16) . .
C65 C66 C67 112.3(18) . .
C66 C67 C68 111.6(18) . .

loop_
_geom_bond_atom_site_label_1
_geom_bond_atom_site_label_2
_geom_bond_distance
_geom_bond_site_symmetry_2
U1A N1 2.032(2) .
U1A O41 2.045(9) .
U1A O21 2.168(7) .
U1A O1 2.242(5) .
U1A U1A 4.063(5) 2_656
U1B O1 1.987(5) .
U1B N1 2.067(2) .
U1B O21 2.171(7) .
U1B O41 2.299(9) .
Si1 O1 1.566(5) .
Si1 O2 1.596(6) .
Si1 O3 1.622(7) .
Si1 O4 1.703(9) .
Si2 O24 1.600(9) .
Si2 O21 1.604(6) .
Si2 O23 1.638(7) .
Si2 O22 1.658(7) .
Si3 O41 1.557(9) .
Si3 O43 1.610(6) .
Si3 O44 1.616(10) .
Si3 O42 1.622(8) .
O2 C1 1.422(8) .
O3 C5 1.479(13) .
O4 C9 1.416(16) .
O22 C21 1.408(11) .
O23 C25 1.434(14) .
O24 C29 1.549(19) .
O42 C41 1.386(14) .
O43 C2 1.473(10) .
O44 C49 1.442(12) .
C1 C3 1.467(15) .
C1 C4 1.485(12) .
C1 C3AA 1.611(19) .
C2 C47 1.480(14) .
C2 C48 1.490(12) .
C2 C46 1.499(13) .
C5 C6 1.497(17) .
C5 C7 1.504(16) .
C5 C8 1.522(19) .
C9 C12 1.49(2) .
C9 C10 1.52(2) .
C9 C11 1.566(18) .
C21 C23 1.516(18) .
C21 C24 1.523(17) .
C21 C22 1.548(17) .
C25 C27B 1.47(2) .
C25 C27A 1.480(17) .
C25 C26B 1.50(2) .
C25 C28B 1.50(2) .
C25 C28A 1.505(18) .
C25 C26A 1.552(19) .
C29 C31 1.439(16) .
C29 C30 1.464(15) .
C29 C32 1.484(17) .
C41 C42 1.49(2) .
C41 C43 1.526(19) .
C41 C44 1.61(2) .
C49 C51 1.493(15) .
C49 C52 1.526(13) .
C49 C50 1.529(15) .
N3 C61 1.51(2) 2_556
N3 C61 1.51(2) .
N3 C65 1.52(2) .
N3 C65 1.52(2) 2_556
C61 C62 1.530(18) .
C62 C63 1.450(17) .
C63 C64 1.466(19) .
C65 C66 1.539(18) .
C66 C67 1.548(19) .
C67 C68 1.551(19) .

loop_
_geom_torsion_atom_site_label_1
_geom_torsion_atom_site_label_2
_geom_torsion_atom_site_label_3
_geom_torsion_atom_site_label_4
_geom_torsion
_geom_torsion_site_symmetry_1
O1 Si1 O2 C1 170.6(13) .
O3 Si1 O2 C1 -57.1(14) .
O4 Si1 O2 C1 51.7(14) .
O1 Si1 O3 C5 42.5(11) .
O2 Si1 O3 C5 -86.5(9) .
O4 Si1 O3 C5 163.5(9) .
O1 Si1 O4 C9 84.4(11) .
O2 Si1 O4 C9 -157.8(11) .
O3 Si1 O4 C9 -40.0(11) .
O24 Si2 O21 U1B -88(3) .
O23 Si2 O21 U1B 147(3) .
O22 Si2 O21 U1B 34(3) .
O24 Si2 O22 C21 -64.1(11) .
O21 Si2 O22 C21 170.6(9) .
O23 Si2 O22 C21 49.2(10) .
O24 Si2 O23 C25 -69.1(11) .
O21 Si2 O23 C25 59.9(12) .
O22 Si2 O23 C25 173.8(10) .
O21 Si2 O24 C29 33.8(11) .
O23 Si2 O24 C29 162.9(9) .
O22 Si2 O24 C29 -85.4(10) .
O41 Si3 O42 C41 159.5(12) .
O43 Si3 O42 C41 38.9(14) .
O44 Si3 O42 C41 -79.9(13) .
O41 Si3 O43 C2 64.6(9) .
O44 Si3 O43 C2 -61.2(8) .
O42 Si3 O43 C2 177.6(8) .
O41 Si3 O44 C49 36.7(12) .
O43 Si3 O44 C49 164.5(9) .
O42 Si3 O44 C49 -79.7(11) .
Si1 O2 C1 C3 160.6(11) .
Si1 O2 C1 C4 30(2) .
Si1 O2 C1 C3AA -83.8(13) .
Si3 O43 C2 C47 73.9(10) .
Si3 O43 C2 C48 -51.9(10) .
Si3 O43 C2 C46 -170.5(7) .
Si1 O3 C5 C6 35.9(14) .
Si1 O3 C5 C7 158.7(8) .
Si1 O3 C5 C8 -82.4(12) .
Si1 O4 C9 C12 -162.9(10) .
Si1 O4 C9 C10 75.2(14) .
Si1 O4 C9 C11 -51.3(16) .
Si2 O22 C21 C23 -85.8(12) .
Si2 O22 C21 C24 38.6(15) .
Si2 O22 C21 C22 156.2(10) .
Si2 O23 C25 C27B -147.4(18) .
Si2 O23 C25 C27A 153.3(13) .
Si2 O23 C25 C26B 94.8(17) .
Si2 O23 C25 C28B -20(2) .
Si2 O23 C25 C28A 26.6(18) .
Si2 O23 C25 C26A -92.1(14) .
Si2 O24 C29 C31 -83.7(14) .
Si2 O24 C29 C30 156.1(12) .
Si2 O24 C29 C32 39.6(14) .
Si3 O42 C41 C42 -84.1(17) .
Si3 O42 C41 C43 156.6(11) .
Si3 O42 C41 C44 40.6(17) .
Si3 O44 C49 C51 160.8(9) .
Si3 O44 C49 C52 -76.2(13) .
Si3 O44 C49 C50 40.2(13) .
C61 N3 C61 C62 171(3) 2_556
C65 N3 C61 C62 43(3) .
C65 N3 C61 C62 -62(3) 2_556
N3 C61 C62 C63 -172.2(17) .
C61 C62 C63 C64 -162(2) .
C61 N3 C65 C66 -57(2) 2_556
C61 N3 C65 C66 73(2) .
C65 N3 C65 C66 -171(2) 2_556
N3 C65 C66 C67 -171.4(15) .
C65 C66 C67 C68 -177.3(17) .
